data_4086124
loop_
_publ_author_name
'Aghazadeh Meshgi, Mohammad'
'Baumgartner, Judith'
'Marschner, Christoph'

_publ_section_title
;
 Oligosilanylsilatranes.
;
_journal_issue 15
_journal_name_full Organometallics
_journal_page_first 3721
_journal_page_last 3731
_journal_paper_doi 10.1021/acs.organomet.5b00404
_journal_volume 34
_journal_year 2015
_chemical_formula_sum 'C18 H42 N2 O6 Si5'
_chemical_formula_weight 522.99
_chemical_name_systematic
; 
 ? 
;
_space_group_IT_number 15
_symmetry_cell_setting monoclinic
_symmetry_space_group_name_Hall '-C 2yc'
_symmetry_space_group_name_H-M 'C 1 2/c 1'
_atom_sites_solution_hydrogens geom
_atom_sites_solution_primary direct
_atom_sites_solution_secondary difmap
_audit_creation_method SHELXL-97
_cell_angle_alpha 90.00
_cell_angle_beta 92.113(4)
_cell_angle_gamma 90.00
_cell_formula_units_Z 4
_cell_length_a 15.731(3)
_cell_length_b 17.399(3)
_cell_length_c 10.549(2)
_cell_measurement_reflns_used 8365
_cell_measurement_temperature 100(2)
_cell_measurement_theta_max 5.492
_cell_measurement_theta_min 4.672
_cell_volume 2885.3(9)
_computing_cell_refinement 'Bruker SMART'
_computing_data_collection 'Bruker SMART'
_computing_data_reduction 'Bruker SAINT'
_computing_molecular_graphics 'Bruker SHELXTL'
_computing_publication_material 'Bruker SHELXTL'
_computing_structure_refinement 'SHELXL-97 (Sheldrick, 1997)'
_computing_structure_solution 'SHELXS-97 (Sheldrick, 1990)'
_diffrn_ambient_temperature 100(2)
_diffrn_measured_fraction_theta_full 0.997
_diffrn_measured_fraction_theta_max 0.997
_diffrn_measurement_device_type 'SMART APEX'
_diffrn_measurement_method '\w scans'
_diffrn_radiation_monochromator graphite
_diffrn_radiation_source 'fine-focus sealed tube'
_diffrn_radiation_type MoK\a
_diffrn_radiation_wavelength 0.71073
_diffrn_reflns_av_R_equivalents 0.0277
_diffrn_reflns_av_sigmaI/netI 0.0195
_diffrn_reflns_limit_h_max 19
_diffrn_reflns_limit_h_min -19
_diffrn_reflns_limit_k_max 21
_diffrn_reflns_limit_k_min -21
_diffrn_reflns_limit_l_max 13
_diffrn_reflns_limit_l_min -13
_diffrn_reflns_number 11303
_diffrn_reflns_theta_full 26.31
_diffrn_reflns_theta_max 26.31
_diffrn_reflns_theta_min 1.75
_exptl_absorpt_coefficient_mu 0.280
_exptl_absorpt_correction_T_max 0.9540
_exptl_absorpt_correction_T_min 0.8868
_exptl_absorpt_correction_type multi-scan
_exptl_absorpt_process_details SADABS
_exptl_crystal_colour colorless
_exptl_crystal_density_diffrn 1.204
_exptl_crystal_density_method 'not measured'
_exptl_crystal_description blocks
_exptl_crystal_F_000 1128
_exptl_crystal_size_max 0.44
_exptl_crystal_size_mid 0.22
_exptl_crystal_size_min 0.17
_platon_squeeze_details
;
;
_refine_diff_density_max 0.380
_refine_diff_density_min -0.260
_refine_diff_density_rms 0.048
_refine_ls_extinction_method none
_refine_ls_goodness_of_fit_ref 1.066
_refine_ls_hydrogen_treatment constr
_refine_ls_matrix_type full
_refine_ls_number_parameters 144
_refine_ls_number_reflns 2937
_refine_ls_number_restraints 0
_refine_ls_restrained_S_all 1.066
_refine_ls_R_factor_all 0.0322
_refine_ls_R_factor_gt 0.0303
_refine_ls_shift/su_max 0.000
_refine_ls_shift/su_mean 0.000
_refine_ls_structure_factor_coef Fsqd
_refine_ls_weighting_details 'calc w=1/[\s^2^(Fo^2^)+(0.0428P)^2^+2.1959P] where P=(Fo^2^+2Fc^2^)/3'
_refine_ls_weighting_scheme calc
_refine_ls_wR_factor_gt 0.0803
_refine_ls_wR_factor_ref 0.0817
_reflns_number_gt 2769
_reflns_number_total 2937
_reflns_threshold_expression >2sigma(I)
_cod_data_source_file om5b00404_si_002.cif
_cod_data_source_block 18_1138j
_cod_depositor_comments
;
The following automatic conversions were performed:

'_symmetry_cell_setting' value 'Monoclinic' changed to 'monoclinic'
according to
/usr/data/users/saulius/crontab/automatic-downloads/rss-feeds/ACS/lib/dictionaries/cif_core.dic
dictionary named 'cif_core.dic' version 2.4.2 from 2011-04-26.

Automatic conversion script
Id: cif_fix_values 3271 2015-04-21 07:52:19Z andrius 

 Adding full bibliography for 4086115--4086125.cif.
;
_cod_original_cell_volume 2885.1(10)
_cod_original_sg_symbol_H-M C2/c
_cod_database_code 4086124

loop_
_symmetry_equiv_pos_as_xyz
'x, y, z'
'-x, y, -z+1/2'
'x+1/2, y+1/2, z'
'-x+1/2, y+1/2, -z+1/2'
'-x, -y, -z'
'x, -y, z-1/2'
'-x+1/2, -y+1/2, -z'
'x+1/2, -y+1/2, z-1/2'

loop_
_atom_site_label
_atom_site_type_symbol
_atom_site_fract_x
_atom_site_fract_y
_atom_site_fract_z
_atom_site_U_iso_or_equiv
_atom_site_adp_type
_atom_site_occupancy
_atom_site_symmetry_multiplicity
_atom_site_calc_flag
_atom_site_refinement_flags
Si1 Si 0.0000 0.21716(3) 0.2500 0.01959(13) Uani 1 2 d S
Si2 Si 0.10480(2) 0.141783(19) 0.15869(3) 0.01922(11) Uani 1 1 d .
Si3 Si 0.06379(2) 0.29089(2) 0.41208(3) 0.02170(11) Uani 1 1 d .
N1 N 0.21065(7) 0.06389(6) 0.05829(11) 0.0246(2) Uani 1 1 d .
O1 O 0.13156(6) 0.19781(5) 0.03872(9) 0.0275(2) Uani 1 1 d .
O2 O 0.05023(6) 0.06346(5) 0.12109(9) 0.0255(2) Uani 1 1 d .
O3 O 0.17853(6) 0.13322(5) 0.27460(9) 0.0241(2) Uani 1 1 d .
C1 C 0.16640(10) 0.16922(9) -0.07462(13) 0.0336(3) Uani 1 1 d .
H1A H 0.1867 0.2125 -0.1265 0.040 Uiso 1 1 calc R
H1B H 0.1222 0.1410 -0.1251 0.040 Uiso 1 1 calc R
C2 C 0.23983(10) 0.11585(9) -0.03969(14) 0.0318(3) Uani 1 1 d .
H2A H 0.2567 0.0863 -0.1150 0.038 Uiso 1 1 calc R
H2B H 0.2896 0.1458 -0.0073 0.038 Uiso 1 1 calc R
C3 C 0.08754(9) -0.01010(8) 0.10413(13) 0.0264(3) Uani 1 1 d .
H3A H 0.0445 -0.0464 0.0684 0.032 Uiso 1 1 calc R
H3B H 0.1092 -0.0305 0.1868 0.032 Uiso 1 1 calc R
C4 C 0.15995(9) -0.00197(8) 0.01453(13) 0.0283(3) Uani 1 1 d .
H4A H 0.1951 -0.0492 0.0158 0.034 Uiso 1 1 calc R
H4B H 0.1375 0.0067 -0.0732 0.034 Uiso 1 1 calc R
C5 C 0.26532(8) 0.11605(8) 0.25486(14) 0.0265(3) Uani 1 1 d .
H5A H 0.2945 0.1028 0.3367 0.032 Uiso 1 1 calc R
H5B H 0.2938 0.1616 0.2196 0.032 Uiso 1 1 calc R
C6 C 0.27115(8) 0.04897(8) 0.16337(13) 0.0267(3) Uani 1 1 d .
H6A H 0.3295 0.0448 0.1320 0.032 Uiso 1 1 calc R
H6B H 0.2569 0.0003 0.2062 0.032 Uiso 1 1 calc R
C7 C 0.08793(11) 0.22845(9) 0.55360(14) 0.0360(4) Uani 1 1 d .
H7A H 0.1255 0.1863 0.5295 0.054 Uiso 1 1 calc R
H7B H 0.0348 0.2072 0.5845 0.054 Uiso 1 1 calc R
H7C H 0.1161 0.2591 0.6208 0.054 Uiso 1 1 calc R
C8 C -0.00518(11) 0.37206(10) 0.46358(18) 0.0443(4) Uani 1 1 d .
H8A H 0.0254 0.4022 0.5292 0.066 Uiso 1 1 calc R
H8B H -0.0575 0.3514 0.4978 0.066 Uiso 1 1 calc R
H8C H -0.0195 0.4051 0.3906 0.066 Uiso 1 1 calc R
C9 C 0.16597(10) 0.33284(10) 0.35815(16) 0.0386(4) Uani 1 1 d .
H9A H 0.1949 0.3598 0.4291 0.058 Uiso 1 1 calc R
H9B H 0.1539 0.3692 0.2888 0.058 Uiso 1 1 calc R
H9C H 0.2026 0.2916 0.3284 0.058 Uiso 1 1 calc R

loop_
_atom_site_aniso_label
_atom_site_aniso_U_11
_atom_site_aniso_U_22
_atom_site_aniso_U_33
_atom_site_aniso_U_23
_atom_site_aniso_U_13
_atom_site_aniso_U_12
Si1 0.0210(2) 0.0186(2) 0.0191(2) 0.000 -0.00060(19) 0.000
Si2 0.02179(19) 0.01825(19) 0.01745(19) 0.00081(12) -0.00156(13) -0.00058(13)
Si3 0.02166(19) 0.0205(2) 0.0230(2) -0.00304(13) 0.00123(14) -0.00240(13)
N1 0.0282(6) 0.0240(6) 0.0217(6) 0.0004(4) 0.0020(4) 0.0027(5)
O1 0.0345(5) 0.0232(5) 0.0256(5) 0.0051(4) 0.0102(4) 0.0068(4)
O2 0.0237(5) 0.0219(5) 0.0308(5) -0.0079(4) -0.0004(4) -0.0007(4)
O3 0.0235(5) 0.0280(5) 0.0207(5) -0.0043(4) -0.0027(4) 0.0055(4)
C1 0.0461(9) 0.0329(8) 0.0223(7) 0.0058(6) 0.0108(6) 0.0086(7)
C2 0.0378(8) 0.0326(8) 0.0259(7) 0.0022(6) 0.0146(6) 0.0060(6)
C3 0.0302(7) 0.0196(6) 0.0289(7) -0.0034(5) -0.0044(5) -0.0004(5)
C4 0.0361(8) 0.0231(7) 0.0253(7) -0.0062(5) -0.0018(6) 0.0066(6)
C5 0.0212(6) 0.0283(7) 0.0297(7) -0.0016(6) -0.0036(5) 0.0005(5)
C6 0.0222(6) 0.0274(7) 0.0305(7) -0.0001(6) 0.0005(5) 0.0060(5)
C7 0.0423(9) 0.0374(8) 0.0273(7) 0.0023(6) -0.0095(6) -0.0103(7)
C8 0.0416(9) 0.0374(9) 0.0536(11) -0.0210(8) -0.0026(8) 0.0083(7)
C9 0.0343(8) 0.0421(9) 0.0398(9) -0.0095(7) 0.0076(7) -0.0178(7)

loop_
_atom_type_symbol
_atom_type_description
_atom_type_scat_dispersion_real
_atom_type_scat_dispersion_imag
_atom_type_scat_source
C C 0.0033 0.0016 'International Tables Vol C Tables 4.2.6.8 and 6.1.1.4'
H H 0.0000 0.0000 'International Tables Vol C Tables 4.2.6.8 and 6.1.1.4'
N N 0.0061 0.0033 'International Tables Vol C Tables 4.2.6.8 and 6.1.1.4'
O O 0.0106 0.0060 'International Tables Vol C Tables 4.2.6.8 and 6.1.1.4'
Si Si 0.0817 0.0704 'International Tables Vol C Tables 4.2.6.8 and 6.1.1.4'

loop_
_geom_angle_atom_site_label_1
_geom_angle_atom_site_label_2
_geom_angle_atom_site_label_3
_geom_angle
_geom_angle_site_symmetry_1
_geom_angle_site_symmetry_3
Si3 Si1 Si3 113.33(3) 2 .
Si3 Si1 Si2 107.260(17) 2 .
Si3 Si1 Si2 108.594(17) . .
Si3 Si1 Si2 108.595(17) 2 2
Si3 Si1 Si2 107.262(18) . 2
Si2 Si1 Si2 111.87(3) . 2
O2 Si2 O3 116.47(5) . .
O2 Si2 O1 116.40(5) . .
O3 Si2 O1 115.03(5) . .
O2 Si2 Si1 101.15(4) . .
O3 Si2 Si1 103.33(4) . .
O1 Si2 Si1 100.75(4) . .
C9 Si3 C8 107.88(8) . .
C9 Si3 C7 108.48(8) . .
C8 Si3 C7 107.97(9) . .
C9 Si3 Si1 110.02(5) . .
C8 Si3 Si1 112.87(6) . .
C7 Si3 Si1 109.51(5) . .
C6 N1 C2 115.79(12) . .
C6 N1 C4 115.73(11) . .
C2 N1 C4 116.37(11) . .
C1 O1 Si2 123.38(9) . .
C3 O2 Si2 124.03(8) . .
C5 O3 Si2 124.05(8) . .
O1 C1 C2 108.86(12) . .
N1 C2 C1 107.13(11) . .
O2 C3 C4 108.55(11) . .
N1 C4 C3 106.90(11) . .
O3 C5 C6 109.61(11) . .
N1 C6 C5 107.05(11) . .

loop_
_geom_bond_atom_site_label_1
_geom_bond_atom_site_label_2
_geom_bond_distance
_geom_bond_site_symmetry_2
Si1 Si3 2.3343(5) 2
Si1 Si3 2.3343(5) .
Si1 Si2 2.3416(5) .
Si1 Si2 2.3416(5) 2
Si2 O2 1.6512(10) .
Si2 O3 1.6607(10) .
Si2 O1 1.6639(10) .
Si3 C9 1.8728(15) .
Si3 C8 1.8736(16) .
Si3 C7 1.8739(16) .
N1 C6 1.4574(17) .
N1 C2 1.4600(18) .
N1 C4 1.4611(18) .
O1 C1 1.4232(17) .
O2 C3 1.4221(16) .
O3 C5 1.4204(16) .
C1 C2 1.517(2) .
C3 C4 1.513(2) .
C5 C6 1.5194(19) .

loop_
_geom_torsion_atom_site_label_1
_geom_torsion_atom_site_label_2
_geom_torsion_atom_site_label_3
_geom_torsion_atom_site_label_4
_geom_torsion
_geom_torsion_site_symmetry_1
Si3 Si1 Si2 O2 -90.89(4) 2
Si3 Si1 Si2 O2 146.29(4) .
Si2 Si1 Si2 O2 28.09(4) 2
Si3 Si1 Si2 O3 148.21(4) 2
Si3 Si1 Si2 O3 25.38(4) .
Si2 Si1 Si2 O3 -92.81(4) 2
Si3 Si1 Si2 O1 29.03(4) 2
Si3 Si1 Si2 O1 -93.80(4) .
Si2 Si1 Si2 O1 148.01(4) 2
Si3 Si1 Si3 C9 -75.12(6) 2
Si2 Si1 Si3 C9 43.96(7) .
Si2 Si1 Si3 C9 165.04(6) 2
Si3 Si1 Si3 C8 45.44(7) 2
Si2 Si1 Si3 C8 164.52(7) .
Si2 Si1 Si3 C8 -74.41(7) 2
Si3 Si1 Si3 C7 165.75(6) 2
Si2 Si1 Si3 C7 -75.18(6) .
Si2 Si1 Si3 C7 45.90(6) 2
O2 Si2 O1 C1 -45.73(13) .
O3 Si2 O1 C1 95.62(12) .
Si1 Si2 O1 C1 -154.03(11) .
O3 Si2 O2 C3 -45.73(12) .
O1 Si2 O2 C3 95.07(11) .
Si1 Si2 O2 C3 -156.88(9) .
O2 Si2 O3 C5 92.76(11) .
O1 Si2 O3 C5 -48.57(11) .
Si1 Si2 O3 C5 -157.37(9) .
Si2 O1 C1 C2 -49.85(17) .
C6 N1 C2 C1 -137.63(13) .
C4 N1 C2 C1 81.30(15) .
O1 C1 C2 N1 47.21(16) .
Si2 O2 C3 C4 -50.31(14) .
C6 N1 C4 C3 81.17(13) .
C2 N1 C4 C3 -137.75(12) .
O2 C3 C4 N1 47.32(14) .
Si2 O3 C5 C6 -47.25(15) .
C2 N1 C6 C5 81.60(14) .
C4 N1 C6 C5 -137.08(12) .
O3 C5 C6 N1 45.73(15) .

loop_
_platon_squeeze_void_nr
_platon_squeeze_void_average_x
_platon_squeeze_void_average_y
_platon_squeeze_void_average_z
_platon_squeeze_void_volume
_platon_squeeze_void_count_electrons
_platon_squeeze_void_content
1 0.000 0.561 0.250 90 1 ' '
2 0.500 0.061 0.250 90 1 ' '
3 0.500 0.366 0.250 10 0 ' '
4 1.000 0.866 0.250 10 0 ' '
5 0.000 0.439 0.750 90 1 ' '
6 0.500 0.939 0.750 90 1 ' '
7 0.500 0.634 0.750 10 0 ' '
8 1.000 0.134 0.750 10 0 ' '
